data_7062376
loop_
_publ_author_name
'Gurbanov, Atash V.'
'Mahmoud, Abdallah G.'
'Aliyeva, Vusala A.'
'Guedes da Silva, M. F\'atima C.'
'Pombeiro, Armando J. L.'

_publ_section_title
;
 Novel cyano-activated Cu(ii) complexes of arylhydrazones of active
 methylene nitriles and their catalytic application for azide--alkyne
 cycloaddition in water and glycerol
;
_journal_issue 17
_journal_name_full 'New Journal of Chemistry'
_journal_page_first 7965
_journal_page_last 7974
_journal_paper_doi 10.1039/D3NJ00512G
_journal_volume 47
_journal_year 2023
_chemical_formula_moiety 'C14 H12 Cu N6 O3'
_chemical_formula_sum 'C14 H12 Cu N6 O3'
_chemical_formula_weight 375.84
_space_group_crystal_system triclinic
_space_group_IT_number 2
_space_group_name_Hall '-P 1'
_space_group_name_H-M_alt 'P -1'
_atom_sites_solution_hydrogens mixed
_atom_sites_solution_primary direct
_atom_sites_solution_secondary difmap
_audit_creation_method SHELXL-2019/1
_audit_update_record
;
2023-01-05 deposited with the CCDC.	2023-03-14 downloaded from the CCDC.
;
_cell_angle_alpha 102.733(2)
_cell_angle_beta 90.338(2)
_cell_angle_gamma 113.054(2)
_cell_formula_units_Z 2
_cell_length_a 8.3848(3)
_cell_length_b 8.9939(4)
_cell_length_c 11.1413(5)
_cell_measurement_reflns_used 9973
_cell_measurement_temperature 296(2)
_cell_measurement_theta_max 26.35
_cell_measurement_theta_min 2.54
_cell_volume 750.09(6)
_computing_cell_refinement 'Bruker SAINT'
_computing_data_collection 'Bruker APEX3'
_computing_data_reduction 'Bruker SAINT'
_computing_molecular_graphics 'Bruker SHELXTL'
_computing_publication_material 'Bruker SHELXTL'
_computing_structure_refinement 'SHELXL-2019/1 (Sheldrick, 2019)'
_computing_structure_solution 'SHELXT 2019/1 (Sheldrick, 2019)'
_diffrn_ambient_temperature 296(2)
_diffrn_measured_fraction_theta_full 0.989
_diffrn_measured_fraction_theta_max 0.990
_diffrn_measurement_device_type 'Bruker D8 Quest PHOTON 100 detector'
_diffrn_measurement_method '\f and \w scans'
_diffrn_radiation_type MoK\a
_diffrn_radiation_wavelength 0.71073
_diffrn_reflns_av_R_equivalents 0.0316
_diffrn_reflns_av_unetI/netI 0.0162
_diffrn_reflns_Laue_measured_fraction_full 0.989
_diffrn_reflns_Laue_measured_fraction_max 0.990
_diffrn_reflns_limit_h_max 10
_diffrn_reflns_limit_h_min -10
_diffrn_reflns_limit_k_max 11
_diffrn_reflns_limit_k_min -11
_diffrn_reflns_limit_l_max 13
_diffrn_reflns_limit_l_min -13
_diffrn_reflns_number 25094
_diffrn_reflns_point_group_measured_fraction_full 0.989
_diffrn_reflns_point_group_measured_fraction_max 0.990
_diffrn_reflns_theta_full 25.242
_diffrn_reflns_theta_max 26.380
_diffrn_reflns_theta_min 2.770
_exptl_absorpt_coefficient_mu 1.483
_exptl_absorpt_correction_T_max 0.802
_exptl_absorpt_correction_T_min 0.723
_exptl_absorpt_correction_type multi-scan
_exptl_absorpt_process_details 'SADABS (Bruker, 2008)'
_exptl_crystal_colour green
_exptl_crystal_density_diffrn 1.664
_exptl_crystal_description plate
_exptl_crystal_F_000 382
_exptl_crystal_size_max 0.230
_exptl_crystal_size_mid 0.230
_exptl_crystal_size_min 0.140
_refine_diff_density_max 0.275
_refine_diff_density_min -0.218
_refine_diff_density_rms 0.042
_refine_ls_extinction_method none
_refine_ls_goodness_of_fit_ref 1.055
_refine_ls_hydrogen_treatment constr
_refine_ls_matrix_type full
_refine_ls_number_parameters 218
_refine_ls_number_reflns 3032
_refine_ls_number_restraints 0
_refine_ls_restrained_S_all 1.055
_refine_ls_R_factor_all 0.0220
_refine_ls_R_factor_gt 0.0207
_refine_ls_shift/su_max 0.001
_refine_ls_shift/su_mean 0.000
_refine_ls_structure_factor_coef Fsqd
_refine_ls_weighting_details 'w=1/[\s^2^(Fo^2^)+(0.0270P)^2^+0.3722P] where P=(Fo^2^+2Fc^2^)/3'
_refine_ls_weighting_scheme calc
_refine_ls_wR_factor_gt 0.0571
_refine_ls_wR_factor_ref 0.0580
_reflns_Friedel_coverage 0.000
_reflns_number_gt 2891
_reflns_number_total 3032
_reflns_threshold_expression 'I > 2\s(I)'
_cod_data_source_file d3nj00512g2.cif
_cod_data_source_block PA12_A
_cod_depositor_comments 'Adding full bibliography for 7062374--7062378.cif.'
_cod_original_cell_volume 750.08(6)
_cod_database_code 7062376
_shelx_shelxl_version_number 2019/1
_shelx_space_group_comment
;
The symmetry employed for this shelxl refinement is uniquely defined
by the following loop, which should always be used as a source of
symmetry information in preference to the above space-group names.
They are only intended as comments.
;
_shelx_estimated_absorpt_t_min 0.727
_shelx_estimated_absorpt_t_max 0.819

loop_
_space_group_symop_operation_xyz
'x, y, z'
'-x, -y, -z'

loop_
_atom_site_label
_atom_site_type_symbol
_atom_site_fract_x
_atom_site_fract_y
_atom_site_fract_z
_atom_site_U_iso_or_equiv
_atom_site_adp_type
_atom_site_occupancy
_atom_site_site_symmetry_order
_atom_site_calc_flag
_atom_site_refinement_flags_posn
_atom_site_refinement_flags_adp
_atom_site_refinement_flags_occupancy
_atom_site_disorder_assembly
_atom_site_disorder_group
Cu1 Cu 0.45844(2) 0.54352(2) 0.84048(2) 0.02618(7) Uani 1 1 d . . . . .
O1 O 0.28706(14) 0.49518(14) 0.95480(10) 0.0359(3) Uani 1 1 d . . . . .
O2 O 0.05743(14) 0.32850(15) 1.02546(10) 0.0368(3) Uani 1 1 d . . . . .
O3 O 0.82631(14) 0.50288(15) 0.60255(10) 0.0360(3) Uani 1 1 d . . . . .
N1 N 0.66869(17) 0.54720(17) 0.76901(12) 0.0300(3) Uani 1 1 d . . . . .
H1N H 0.767800 0.601304 0.817112 0.036 Uiso 1 1 d R U . . .
N2 N 0.36111(17) 0.31159(16) 0.59711(12) 0.0292(3) Uani 1 1 d . . . . .
N3 N 0.31030(16) 0.36142(15) 0.70327(11) 0.0267(3) Uani 1 1 d . . . . .
N4 N 0.5718(2) 0.2538(2) 0.34881(15) 0.0550(5) Uani 1 1 d . . . . .
N5 N 0.58551(17) 0.76885(16) 0.95204(12) 0.0288(3) Uani 1 1 d . . . . .
N6 N 0.77385(19) 1.02673(17) 1.02117(14) 0.0388(3) Uani 1 1 d . . . . .
H6N H 0.856736 1.122292 1.016353 0.047 Uiso 1 1 d R U . . .
C1 C 0.67948(19) 0.48102(18) 0.65687(14) 0.0271(3) Uani 1 1 d . . . . .
C2 C 0.5257(2) 0.36759(19) 0.57351(14) 0.0294(3) Uani 1 1 d . . . . .
C3 C 0.12473(19) 0.28660(18) 0.70056(14) 0.0270(3) Uani 1 1 d . . . . .
C4 C 0.0201(2) 0.1988(2) 0.58810(15) 0.0371(4) Uani 1 1 d . . . . .
H4 H 0.072674 0.186512 0.515440 0.045 Uiso 1 1 calc R U . . .
C5 C -0.1593(2) 0.1305(2) 0.58337(17) 0.0418(4) Uani 1 1 d . . . . .
H5 H -0.225815 0.070122 0.508171 0.050 Uiso 1 1 calc R U . . .
C6 C -0.2411(2) 0.1511(2) 0.68949(17) 0.0393(4) Uani 1 1 d . . . . .
H6 H -0.361979 0.108937 0.685783 0.047 Uiso 1 1 calc R U . . .
C7 C -0.1401(2) 0.2351(2) 0.80063(16) 0.0339(3) Uani 1 1 d . . . . .
H7 H -0.194883 0.248568 0.872093 0.041 Uiso 1 1 calc R U . . .
C8 C 0.04234(19) 0.30094(18) 0.80976(14) 0.0273(3) Uani 1 1 d . . . . .
C9 C 0.1348(2) 0.37887(19) 0.93782(14) 0.0288(3) Uani 1 1 d . . . . .
C10 C 0.5512(2) 0.3026(2) 0.44865(15) 0.0365(4) Uani 1 1 d . . . . .
C11 C 0.9889(2) 0.6183(2) 0.67291(17) 0.0414(4) Uani 1 1 d . . . . .
H11A H 1.082616 0.625273 0.622280 0.062 Uiso 1 1 calc R U . . .
H11B H 1.006505 0.580369 0.743951 0.062 Uiso 1 1 calc R U . . .
H11C H 0.986079 0.726202 0.699419 0.062 Uiso 1 1 calc R U . . .
C12 C 0.5636(2) 0.8241(2) 1.07333(15) 0.0349(4) Uani 1 1 d . . . . .
H12 H 0.482333 0.761746 1.118767 0.042 Uiso 1 1 calc R U . . .
C13 C 0.6789(2) 0.9837(2) 1.11617(17) 0.0433(4) Uani 1 1 d . . . . .
H13 H 0.691009 1.050912 1.195062 0.052 Uiso 1 1 calc R U . . .
C14 C 0.7137(2) 0.8952(2) 0.92457(16) 0.0361(4) Uani 1 1 d . . . . .
H14 H 0.756613 0.892732 0.847701 0.043 Uiso 1 1 calc R U . . .

loop_
_atom_site_aniso_label
_atom_site_aniso_U_11
_atom_site_aniso_U_22
_atom_site_aniso_U_33
_atom_site_aniso_U_23
_atom_site_aniso_U_13
_atom_site_aniso_U_12
Cu1 0.02159(10) 0.02306(11) 0.02376(11) -0.00038(7) 0.00637(7) 0.00160(7)
O1 0.0265(6) 0.0326(6) 0.0283(5) -0.0015(4) 0.0089(4) -0.0045(5)
O2 0.0270(6) 0.0394(6) 0.0279(6) 0.0067(5) 0.0069(4) -0.0027(5)
O3 0.0244(5) 0.0419(6) 0.0304(6) -0.0002(5) 0.0091(4) 0.0062(5)
N1 0.0230(6) 0.0328(7) 0.0250(6) -0.0005(5) 0.0026(5) 0.0057(5)
N2 0.0278(6) 0.0273(6) 0.0253(6) 0.0002(5) 0.0044(5) 0.0068(5)
N3 0.0235(6) 0.0256(6) 0.0243(6) 0.0018(5) 0.0056(5) 0.0052(5)
N4 0.0417(9) 0.0653(11) 0.0361(9) -0.0108(8) 0.0095(7) 0.0110(8)
N5 0.0253(6) 0.0246(6) 0.0282(6) 0.0018(5) 0.0066(5) 0.0039(5)
N6 0.0334(7) 0.0250(7) 0.0413(8) 0.0019(6) 0.0052(6) -0.0026(6)
C1 0.0252(7) 0.0263(7) 0.0267(7) 0.0047(6) 0.0073(6) 0.0081(6)
C2 0.0277(7) 0.0293(7) 0.0244(7) 0.0005(6) 0.0056(6) 0.0077(6)
C3 0.0241(7) 0.0225(7) 0.0290(7) 0.0032(6) 0.0035(6) 0.0052(6)
C4 0.0317(8) 0.0403(9) 0.0300(8) -0.0006(7) 0.0015(6) 0.0096(7)
C5 0.0309(9) 0.0439(10) 0.0378(9) -0.0006(7) -0.0066(7) 0.0075(7)
C6 0.0235(8) 0.0404(9) 0.0466(10) 0.0095(8) 0.0009(7) 0.0056(7)
C7 0.0255(8) 0.0354(8) 0.0362(8) 0.0091(7) 0.0069(6) 0.0071(6)
C8 0.0237(7) 0.0236(7) 0.0293(7) 0.0053(6) 0.0049(6) 0.0043(6)
C9 0.0242(7) 0.0257(7) 0.0294(7) 0.0035(6) 0.0073(6) 0.0044(6)
C10 0.0279(8) 0.0388(9) 0.0311(8) -0.0025(7) 0.0049(6) 0.0070(7)
C11 0.0241(8) 0.0514(10) 0.0378(9) 0.0065(8) 0.0069(7) 0.0059(7)
C12 0.0318(8) 0.0317(8) 0.0304(8) 0.0011(6) 0.0107(6) 0.0050(7)
C13 0.0433(10) 0.0345(9) 0.0338(9) -0.0053(7) 0.0071(7) 0.0038(8)
C14 0.0352(9) 0.0286(8) 0.0322(8) 0.0033(6) 0.0100(7) 0.0020(7)

loop_
_atom_type_symbol
_atom_type_description
_atom_type_scat_dispersion_real
_atom_type_scat_dispersion_imag
_atom_type_scat_source
C C 0.0033 0.0016 'International Tables Vol C Tables 4.2.6.8 and 6.1.1.4'
H H 0.0000 0.0000 'International Tables Vol C Tables 4.2.6.8 and 6.1.1.4'
N N 0.0061 0.0033 'International Tables Vol C Tables 4.2.6.8 and 6.1.1.4'
O O 0.0106 0.0060 'International Tables Vol C Tables 4.2.6.8 and 6.1.1.4'
Cu Cu 0.3201 1.2651 'International Tables Vol C Tables 4.2.6.8 and 6.1.1.4'

loop_
_geom_angle_atom_site_label_1
_geom_angle_atom_site_label_2
_geom_angle_atom_site_label_3
_geom_angle
_geom_angle_site_symmetry_1
_geom_angle_site_symmetry_3
_geom_angle_publ_flag
O1 Cu1 N1 155.20(6) . . ?
O1 Cu1 N3 94.19(5) . . ?
N1 Cu1 N3 92.22(5) . . ?
O1 Cu1 N5 89.31(5) . . ?
N1 Cu1 N5 91.77(5) . . ?
N3 Cu1 N5 162.41(6) . . ?
C9 O1 Cu1 128.80(10) . . ?
C1 O3 C11 118.07(12) . . ?
C1 N1 Cu1 126.29(11) . . ?
C1 N1 H1N 116.1 . . ?
Cu1 N1 H1N 117.6 . . ?
N3 N2 C2 123.31(13) . . ?
N2 N3 C3 111.22(12) . . ?
N2 N3 Cu1 125.49(10) . . ?
C3 N3 Cu1 122.44(9) . . ?
C14 N5 C12 105.62(13) . . ?
C14 N5 Cu1 126.39(11) . . ?
C12 N5 Cu1 127.95(11) . . ?
C14 N6 C13 107.40(14) . . ?
C14 N6 H6N 122.0 . . ?
C13 N6 H6N 130.5 . . ?
N1 C1 O3 126.30(14) . . ?
N1 C1 C2 121.66(14) . . ?
O3 C1 C2 112.04(13) . . ?
N2 C2 C10 113.99(14) . . ?
N2 C2 C1 128.54(14) . . ?
C10 C2 C1 117.46(14) . . ?
C4 C3 C8 118.40(14) . . ?
C4 C3 N3 120.51(13) . . ?
C8 C3 N3 121.08(13) . . ?
C5 C4 C3 121.23(16) . . ?
C5 C4 H4 119.4 . . ?
C3 C4 H4 119.4 . . ?
C4 C5 C6 120.61(16) . . ?
C4 C5 H5 119.7 . . ?
C6 C5 H5 119.7 . . ?
C7 C6 C5 118.76(16) . . ?
C7 C6 H6 120.6 . . ?
C5 C6 H6 120.6 . . ?
C6 C7 C8 122.24(15) . . ?
C6 C7 H7 118.9 . . ?
C8 C7 H7 118.9 . . ?
C7 C8 C3 118.64(14) . . ?
C7 C8 C9 116.31(13) . . ?
C3 C8 C9 125.04(13) . . ?
O2 C9 O1 121.87(14) . . ?
O2 C9 C8 118.13(13) . . ?
O1 C9 C8 119.99(13) . . ?
N4 C10 C2 178.7(2) . . ?
O3 C11 H11A 109.5 . . ?
O3 C11 H11B 109.5 . . ?
H11A C11 H11B 109.5 . . ?
O3 C11 H11C 109.5 . . ?
H11A C11 H11C 109.5 . . ?
H11B C11 H11C 109.5 . . ?
C13 C12 N5 109.13(14) . . ?
C13 C12 H12 125.4 . . ?
N5 C12 H12 125.4 . . ?
C12 C13 N6 106.54(15) . . ?
C12 C13 H13 126.7 . . ?
N6 C13 H13 126.7 . . ?
N5 C14 N6 111.30(14) . . ?
N5 C14 H14 124.4 . . ?
N6 C14 H14 124.4 . . ?

loop_
_geom_bond_atom_site_label_1
_geom_bond_atom_site_label_2
_geom_bond_distance
_geom_bond_site_symmetry_2
_geom_bond_publ_flag
Cu1 O1 1.9112(11) . ?
Cu1 N1 1.9301(13) . ?
Cu1 N3 1.9603(12) . ?
Cu1 N5 1.9925(13) . ?
O1 C9 1.2743(18) . ?
O2 C9 1.2457(19) . ?
O3 C1 1.3387(18) . ?
O3 C11 1.439(2) . ?
N1 C1 1.2803(19) . ?
N1 H1N 0.8818 . ?
N2 N3 1.3051(17) . ?
N2 C2 1.321(2) . ?
N3 C3 1.4301(19) . ?
N4 C10 1.143(2) . ?
N5 C14 1.319(2) . ?
N5 C12 1.373(2) . ?
N6 C14 1.333(2) . ?
N6 C13 1.361(2) . ?
N6 H6N 0.8818 . ?
C1 C2 1.450(2) . ?
C2 C10 1.437(2) . ?
C3 C4 1.404(2) . ?
C3 C8 1.409(2) . ?
C4 C5 1.379(2) . ?
C4 H4 0.9300 . ?
C5 C6 1.384(3) . ?
C5 H5 0.9300 . ?
C6 C7 1.377(2) . ?
C6 H6 0.9300 . ?
C7 C8 1.401(2) . ?
C7 H7 0.9300 . ?
C8 C9 1.500(2) . ?
C11 H11A 0.9600 . ?
C11 H11B 0.9600 . ?
C11 H11C 0.9600 . ?
C12 C13 1.352(2) . ?
C12 H12 0.9300 . ?
C13 H13 0.9300 . ?
C14 H14 0.9300 . ?

loop_
_geom_hbond_atom_site_label_D
_geom_hbond_atom_site_label_H
_geom_hbond_atom_site_label_A
_geom_hbond_distance_DH
_geom_hbond_distance_HA
_geom_hbond_distance_DA
_geom_hbond_angle_DHA
_geom_hbond_site_symmetry_A
_geom_hbond_publ_flag
N1 H1N O2 0.88 2.09 2.9268(18) 157.5 2_667 yes
N6 H6N O2 0.88 1.94 2.8124(17) 171.6 1_665 yes

loop_
_geom_torsion_atom_site_label_1
_geom_torsion_atom_site_label_2
_geom_torsion_atom_site_label_3
_geom_torsion_atom_site_label_4
_geom_torsion
_geom_torsion_site_symmetry_1
_geom_torsion_site_symmetry_2
_geom_torsion_site_symmetry_3
_geom_torsion_site_symmetry_4
_geom_torsion_publ_flag
C2 N2 N3 C3 177.00(15) . . . . ?
C2 N2 N3 Cu1 7.4(2) . . . . ?
Cu1 N1 C1 O3 169.92(12) . . . . ?
Cu1 N1 C1 C2 -11.1(2) . . . . ?
C11 O3 C1 N1 -3.7(3) . . . . ?
C11 O3 C1 C2 177.31(15) . . . . ?
N3 N2 C2 C10 -176.79(15) . . . . ?
N3 N2 C2 C1 4.5(3) . . . . ?
N1 C1 C2 N2 -2.6(3) . . . . ?
O3 C1 C2 N2 176.47(16) . . . . ?
N1 C1 C2 C10 178.68(16) . . . . ?
O3 C1 C2 C10 -2.2(2) . . . . ?
N2 N3 C3 C4 -11.2(2) . . . . ?
Cu1 N3 C3 C4 158.84(13) . . . . ?
N2 N3 C3 C8 169.77(14) . . . . ?
Cu1 N3 C3 C8 -20.2(2) . . . . ?
C8 C3 C4 C5 1.2(3) . . . . ?
N3 C3 C4 C5 -177.89(16) . . . . ?
C3 C4 C5 C6 1.9(3) . . . . ?
C4 C5 C6 C7 -2.6(3) . . . . ?
C5 C6 C7 C8 0.3(3) . . . . ?
C6 C7 C8 C3 2.8(2) . . . . ?
C6 C7 C8 C9 -175.91(16) . . . . ?
C4 C3 C8 C7 -3.4(2) . . . . ?
N3 C3 C8 C7 175.65(14) . . . . ?
C4 C3 C8 C9 175.11(15) . . . . ?
N3 C3 C8 C9 -5.8(2) . . . . ?
Cu1 O1 C9 O2 157.31(13) . . . . ?
Cu1 O1 C9 C8 -23.9(2) . . . . ?
C7 C8 C9 O2 26.9(2) . . . . ?
C3 C8 C9 O2 -151.66(16) . . . . ?
C7 C8 C9 O1 -151.89(16) . . . . ?
C3 C8 C9 O1 29.5(2) . . . . ?
C14 N5 C12 C13 0.4(2) . . . . ?
Cu1 N5 C12 C13 178.39(13) . . . . ?
N5 C12 C13 N6 -0.6(2) . . . . ?
C14 N6 C13 C12 0.6(2) . . . . ?
C12 N5 C14 N6 0.0(2) . . . . ?
Cu1 N5 C14 N6 -178.06(12) . . . . ?
C13 N6 C14 N5 -0.3(2) . . . . ?
